data_4108219
loop_
_publ_author_name
'Rajshekhar Ghosh'
'Thomas J. Emge'
'Karsten Krogh-Jespersen'
'Alan S. Goldman'

_publ_contact_author_address
; 
 Department of Chemistry and Chemical Biology
 Rutgers, The State University of New Jersey
 610 Taylor Road
 Piscataway, New Jersey  08854-8087  U.S.A. 
;
_publ_contact_author_email alan.goldman@rutgers.edu
_publ_contact_author_name 'Alan S. Goldman'
_publ_section_title
;
 Combined Experimental and Computational Studies on Carbon-Carbon
 Reductive Elimination from Bis(hydrocarbyl) Complexes of (PCP)Ir
;
_journal_name_full 'Journal of the American Chemical Society'
_journal_page_first 11317
_journal_page_last 11327
_journal_paper_doi 10.1021/ja800434r
_journal_volume 130
_journal_year 2008
_chemical_formula_sum 'C30 H47 Br2 Ir P2'
_chemical_formula_weight 821.64
_chemical_name_systematic
; 
 ? 
;
_space_group_IT_number 61
_symmetry_cell_setting orthorhombic
_symmetry_space_group_name_Hall '-P 2ac 2ab'
_symmetry_space_group_name_H-M 'P b c a'
_atom_sites_solution_hydrogens geom
_atom_sites_solution_primary direct
_atom_sites_solution_secondary difmap
_audit_creation_method SHELXL-97
_cell_angle_alpha 90.00
_cell_angle_beta 90.00
_cell_angle_gamma 90.00
_cell_formula_units_Z 8
_cell_length_a 17.5108(10)
_cell_length_b 17.3197(10)
_cell_length_c 20.0351(11)
_cell_measurement_reflns_used 8557
_cell_measurement_temperature 100(2)
_cell_measurement_theta_max 30.52
_cell_measurement_theta_min 2.34
_cell_volume 6076.3(6)
_computing_cell_refinement 'Bruker SMART'
_computing_data_collection 'Bruker SMART'
_computing_data_reduction 'Bruker SAINT'
_computing_molecular_graphics 'Bruker SHELXTL'
_computing_publication_material 'Bruker SHELXTL'
_computing_structure_refinement 'SHELXL-97 (Sheldrick, 1997)'
_computing_structure_solution 'SHELXS-97 (Sheldrick, 1990)'
_diffrn_ambient_temperature 100(2)
_diffrn_measured_fraction_theta_full 0.999
_diffrn_measured_fraction_theta_max 0.999
_diffrn_measurement_device_type 'CCD area detector'
_diffrn_measurement_method 'phi and omega scans'
_diffrn_radiation_monochromator graphite
_diffrn_radiation_source 'fine-focus sealed tube'
_diffrn_radiation_type MoK\a
_diffrn_radiation_wavelength 0.71073
_diffrn_reflns_av_R_equivalents 0.0306
_diffrn_reflns_av_sigmaI/netI 0.0192
_diffrn_reflns_limit_h_max 24
_diffrn_reflns_limit_h_min -25
_diffrn_reflns_limit_k_max 24
_diffrn_reflns_limit_k_min -24
_diffrn_reflns_limit_l_max 28
_diffrn_reflns_limit_l_min -28
_diffrn_reflns_number 69218
_diffrn_reflns_theta_full 30.54
_diffrn_reflns_theta_max 30.54
_diffrn_reflns_theta_min 1.94
_exptl_absorpt_coefficient_mu 7.148
_exptl_absorpt_correction_T_max 0.5986
_exptl_absorpt_correction_T_min 0.1887
_exptl_absorpt_correction_type integration
_exptl_absorpt_process_details 'Bruker SAINT'
_exptl_crystal_colour dark_red
_exptl_crystal_density_diffrn 1.796
_exptl_crystal_description plate
_exptl_crystal_F_000 3232
_exptl_crystal_size_max 0.35
_exptl_crystal_size_mid 0.23
_exptl_crystal_size_min 0.08
_refine_diff_density_max 3.087
_refine_diff_density_min -5.259
_refine_diff_density_rms 0.242
_refine_ls_extinction_method none
_refine_ls_goodness_of_fit_ref 1.061
_refine_ls_hydrogen_treatment constr
_refine_ls_matrix_type full
_refine_ls_number_parameters 328
_refine_ls_number_reflns 9296
_refine_ls_number_restraints 0
_refine_ls_restrained_S_all 1.061
_refine_ls_R_factor_all 0.0459
_refine_ls_R_factor_gt 0.0378
_refine_ls_shift/su_max 0.001
_refine_ls_shift/su_mean 0.000
_refine_ls_structure_factor_coef Fsqd
_refine_ls_weighting_details 'calc w=1/[\s^2^(Fo^2^)+(0.0700P)^2^+44.0000P] where P=(Fo^2^+2Fc^2^)/3'
_refine_ls_weighting_scheme calc
_refine_ls_wR_factor_gt 0.1206
_refine_ls_wR_factor_ref 0.1265
_reflns_number_gt 7914
_reflns_number_total 9296
_reflns_threshold_expression >2sigma(I)
_cod_data_source_file ja800434r-file007.cif
_cod_data_source_block irphbr_abc
_cod_database_code 4108219

loop_
_symmetry_equiv_pos_as_xyz
'x, y, z'
'-x+1/2, -y, z+1/2'
'-x, y+1/2, -z+1/2'
'x+1/2, -y+1/2, -z'
'-x, -y, -z'
'x-1/2, y, -z-1/2'
'x, -y-1/2, z-1/2'
'-x-1/2, y-1/2, z'

loop_
_atom_site_label
_atom_site_type_symbol
_atom_site_fract_x
_atom_site_fract_y
_atom_site_fract_z
_atom_site_U_iso_or_equiv
_atom_site_adp_type
_atom_site_occupancy
_atom_site_symmetry_multiplicity
_atom_site_calc_flag
_atom_site_refinement_flags
Ir1 Ir 0.183254(10) 0.375153(9) 0.284625(8) 0.01439(6) Uani 1 1 d .
P1 P 0.11823(7) 0.44922(7) 0.36395(6) 0.0170(2) Uani 1 1 d .
P2 P 0.21168(7) 0.28218(7) 0.20303(6) 0.0175(2) Uani 1 1 d .
Br1 Br -0.00057(4) 0.07446(4) 0.42642(4) 0.04271(17) Uani 1 1 d .
Br2 Br 0.24523(3) 0.48634(3) 0.21675(2) 0.02163(11) Uani 1 1 d .
C1 C 0.1238(3) 0.2865(3) 0.3256(2) 0.0173(8) Uani 1 1 d .
C2 C 0.0739(3) 0.2968(3) 0.3802(2) 0.0180(8) Uani 1 1 d .
C3 C 0.0360(3) 0.2346(3) 0.4094(2) 0.0207(9) Uani 1 1 d .
H3 H 0.0023 0.2430 0.4459 0.025 Uiso 1 1 calc R
C4 C 0.0477(3) 0.1602(3) 0.3852(3) 0.0235(10) Uani 1 1 d .
C5 C 0.0964(3) 0.1477(3) 0.3321(3) 0.0224(9) Uani 1 1 d .
H5 H 0.1040 0.0969 0.3156 0.027 Uiso 1 1 calc R
C6 C 0.1344(3) 0.2096(3) 0.3030(3) 0.0195(9) Uani 1 1 d .
C7 C 0.0632(3) 0.3761(3) 0.4105(3) 0.0244(10) Uani 1 1 d .
H7A H 0.0802 0.3754 0.4576 0.029 Uiso 1 1 calc R
H7B H 0.0083 0.3899 0.4097 0.029 Uiso 1 1 calc R
C8 C 0.1926(3) 0.1933(3) 0.2494(3) 0.0206(9) Uani 1 1 d .
H8A H 0.1730 0.1531 0.2187 0.025 Uiso 1 1 calc R
H8B H 0.2404 0.1741 0.2698 0.025 Uiso 1 1 calc R
C9 C 0.0425(3) 0.5047(3) 0.3170(3) 0.0225(9) Uani 1 1 d .
C10 C -0.0323(3) 0.5207(4) 0.3542(3) 0.0314(12) Uani 1 1 d .
H10A H -0.0716 0.5368 0.3222 0.047 Uiso 1 1 calc R
H10B H -0.0242 0.5619 0.3870 0.047 Uiso 1 1 calc R
H10C H -0.0490 0.4737 0.3772 0.047 Uiso 1 1 calc R
C11 C 0.0745(3) 0.5814(3) 0.2896(3) 0.0270(11) Uani 1 1 d .
H11A H 0.0407 0.6010 0.2544 0.041 Uiso 1 1 calc R
H11B H 0.1256 0.5728 0.2711 0.041 Uiso 1 1 calc R
H11C H 0.0776 0.6194 0.3258 0.041 Uiso 1 1 calc R
C12 C 0.0242(3) 0.4515(3) 0.2581(3) 0.0294(11) Uani 1 1 d .
H12A H 0.0023 0.4032 0.2749 0.044 Uiso 1 1 calc R
H12B H 0.0711 0.4404 0.2333 0.044 Uiso 1 1 calc R
H12C H -0.0126 0.4770 0.2286 0.044 Uiso 1 1 calc R
C13 C 0.1639(3) 0.5108(3) 0.4300(2) 0.0224(9) Uani 1 1 d .
C14 C 0.1040(3) 0.5578(3) 0.4690(3) 0.0288(11) Uani 1 1 d .
H14A H 0.1271 0.5784 0.5098 0.043 Uiso 1 1 calc R
H14B H 0.0609 0.5243 0.4808 0.043 Uiso 1 1 calc R
H14C H 0.0857 0.6006 0.4412 0.043 Uiso 1 1 calc R
C15 C 0.2221(3) 0.5653(3) 0.3979(3) 0.0283(11) Uani 1 1 d .
H15A H 0.1960 0.5994 0.3661 0.042 Uiso 1 1 calc R
H15B H 0.2609 0.5350 0.3743 0.042 Uiso 1 1 calc R
H15C H 0.2467 0.5965 0.4326 0.042 Uiso 1 1 calc R
C16 C 0.2058(4) 0.4594(4) 0.4803(3) 0.0308(11) Uani 1 1 d .
H16A H 0.2342 0.4917 0.5118 0.046 Uiso 1 1 calc R
H16B H 0.2414 0.4255 0.4565 0.046 Uiso 1 1 calc R
H16C H 0.1686 0.4279 0.5047 0.046 Uiso 1 1 calc R
C17 C 0.1373(3) 0.2827(3) 0.1346(3) 0.0245(10) Uani 1 1 d .
C18 C 0.1503(4) 0.2190(4) 0.0814(3) 0.0331(12) Uani 1 1 d .
H18A H 0.1612 0.1699 0.1036 0.050 Uiso 1 1 calc R
H18B H 0.1936 0.2333 0.0530 0.050 Uiso 1 1 calc R
H18C H 0.1043 0.2137 0.0539 0.050 Uiso 1 1 calc R
C19 C 0.1334(4) 0.3606(3) 0.0989(3) 0.0307(12) Uani 1 1 d .
H19A H 0.0939 0.3587 0.0643 0.046 Uiso 1 1 calc R
H19B H 0.1829 0.3719 0.0784 0.046 Uiso 1 1 calc R
H19C H 0.1208 0.4012 0.1312 0.046 Uiso 1 1 calc R
C20 C 0.0593(3) 0.2656(3) 0.1669(3) 0.0290(11) Uani 1 1 d .
H20A H 0.0502 0.3020 0.2034 0.044 Uiso 1 1 calc R
H20B H 0.0591 0.2127 0.1844 0.044 Uiso 1 1 calc R
H20C H 0.0189 0.2710 0.1333 0.044 Uiso 1 1 calc R
C21 C 0.3100(3) 0.2671(3) 0.1674(3) 0.0218(9) Uani 1 1 d .
C22 C 0.3222(3) 0.1842(3) 0.1408(3) 0.0274(11) Uani 1 1 d .
H22A H 0.3765 0.1763 0.1308 0.041 Uiso 1 1 calc R
H22B H 0.2921 0.1768 0.1001 0.041 Uiso 1 1 calc R
H22C H 0.3058 0.1469 0.1747 0.041 Uiso 1 1 calc R
C23 C 0.3259(3) 0.3248(3) 0.1106(3) 0.0274(11) Uani 1 1 d .
H23A H 0.3184 0.3776 0.1270 0.041 Uiso 1 1 calc R
H23B H 0.2906 0.3150 0.0736 0.041 Uiso 1 1 calc R
H23C H 0.3786 0.3187 0.0951 0.041 Uiso 1 1 calc R
C24 C 0.3674(3) 0.2825(4) 0.2227(3) 0.0278(11) Uani 1 1 d .
H24A H 0.4190 0.2714 0.2065 0.042 Uiso 1 1 calc R
H24B H 0.3559 0.2494 0.2611 0.042 Uiso 1 1 calc R
H24C H 0.3643 0.3368 0.2363 0.042 Uiso 1 1 calc R
C25 C 0.2699(3) 0.3480(3) 0.3478(2) 0.0199(9) Uani 1 1 d .
C26 C 0.2719(3) 0.2845(3) 0.3906(3) 0.0254(10) Uani 1 1 d .
H26 H 0.2311 0.2484 0.3899 0.030 Uiso 1 1 calc R
C27 C 0.3332(4) 0.2732(4) 0.4345(3) 0.0314(12) Uani 1 1 d .
H27 H 0.3336 0.2290 0.4626 0.038 Uiso 1 1 calc R
C28 C 0.3922(4) 0.3245(4) 0.4378(3) 0.0352(13) Uani 1 1 d .
H28 H 0.4328 0.3170 0.4686 0.042 Uiso 1 1 calc R
C29 C 0.3920(3) 0.3875(4) 0.3955(3) 0.0307(11) Uani 1 1 d .
H29 H 0.4334 0.4230 0.3972 0.037 Uiso 1 1 calc R
C30 C 0.3328(3) 0.4003(3) 0.3508(3) 0.0246(10) Uani 1 1 d .
H30 H 0.3342 0.4439 0.3221 0.029 Uiso 1 1 calc R

loop_
_atom_site_aniso_label
_atom_site_aniso_U_11
_atom_site_aniso_U_22
_atom_site_aniso_U_33
_atom_site_aniso_U_23
_atom_site_aniso_U_13
_atom_site_aniso_U_12
Ir1 0.01841(10) 0.00961(9) 0.01517(9) 0.00114(5) 0.00140(6) -0.00092(5)
P1 0.0215(5) 0.0117(5) 0.0178(5) 0.0000(4) 0.0032(4) -0.0008(4)
P2 0.0224(6) 0.0121(5) 0.0181(5) -0.0001(4) 0.0026(4) -0.0002(4)
Br1 0.0500(4) 0.0255(3) 0.0526(4) 0.0050(3) 0.0163(3) -0.0022(3)
Br2 0.0296(2) 0.0121(2) 0.0232(2) 0.00325(16) 0.00618(18) -0.00149(17)
C1 0.020(2) 0.0127(18) 0.019(2) 0.0012(15) 0.0017(16) -0.0019(15)
C2 0.020(2) 0.0145(19) 0.020(2) 0.0018(16) 0.0005(17) -0.0010(16)
C3 0.022(2) 0.019(2) 0.021(2) 0.0019(17) 0.0040(17) -0.0004(17)
C4 0.026(2) 0.014(2) 0.030(2) 0.0058(18) 0.004(2) -0.0033(17)
C5 0.026(2) 0.014(2) 0.027(2) 0.0007(18) -0.0007(19) -0.0008(17)
C6 0.023(2) 0.0138(19) 0.022(2) 0.0012(17) -0.0005(17) 0.0000(16)
C7 0.032(3) 0.016(2) 0.026(2) -0.0011(17) 0.009(2) -0.0045(18)
C8 0.027(2) 0.0103(18) 0.024(2) 0.0015(17) 0.0065(18) -0.0008(16)
C9 0.023(2) 0.019(2) 0.025(2) 0.0001(18) 0.0008(18) 0.0031(18)
C10 0.026(3) 0.032(3) 0.036(3) -0.003(2) 0.003(2) 0.007(2)
C11 0.032(3) 0.021(2) 0.028(3) 0.0061(19) 0.005(2) 0.006(2)
C12 0.030(3) 0.031(3) 0.027(3) -0.005(2) -0.004(2) 0.000(2)
C13 0.029(2) 0.019(2) 0.019(2) -0.0019(17) 0.0004(18) -0.0026(18)
C14 0.036(3) 0.024(2) 0.026(2) -0.009(2) 0.005(2) -0.001(2)
C15 0.031(3) 0.024(2) 0.030(3) -0.006(2) 0.005(2) -0.007(2)
C16 0.039(3) 0.031(3) 0.022(2) 0.001(2) -0.003(2) 0.001(2)
C17 0.031(3) 0.021(2) 0.021(2) -0.0035(18) -0.0042(19) -0.0007(19)
C18 0.042(3) 0.034(3) 0.024(2) -0.008(2) -0.002(2) 0.002(2)
C19 0.042(3) 0.025(2) 0.025(2) 0.001(2) -0.008(2) 0.004(2)
C20 0.027(3) 0.028(3) 0.032(3) -0.005(2) -0.006(2) -0.001(2)
C21 0.024(2) 0.018(2) 0.023(2) -0.0004(18) 0.0096(18) 0.0012(17)
C22 0.033(3) 0.018(2) 0.031(3) -0.002(2) 0.010(2) 0.0019(19)
C23 0.037(3) 0.018(2) 0.027(3) 0.0019(19) 0.013(2) -0.001(2)
C24 0.023(2) 0.030(3) 0.031(3) -0.006(2) 0.005(2) 0.000(2)
C25 0.021(2) 0.018(2) 0.020(2) -0.0019(17) 0.0015(17) 0.0030(17)
C26 0.028(3) 0.025(2) 0.023(2) 0.0042(19) -0.0001(19) 0.004(2)
C27 0.039(3) 0.031(3) 0.024(2) 0.004(2) -0.002(2) 0.010(2)
C28 0.032(3) 0.043(3) 0.031(3) 0.000(2) -0.011(2) 0.007(2)
C29 0.025(3) 0.036(3) 0.031(3) -0.004(2) -0.005(2) -0.002(2)
C30 0.023(2) 0.023(2) 0.028(2) -0.001(2) -0.0039(19) -0.0017(19)

loop_
_atom_type_symbol
_atom_type_description
_atom_type_scat_dispersion_real
_atom_type_scat_dispersion_imag
_atom_type_scat_source
C C 0.0033 0.0016 'International Tables Vol C Tables 4.2.6.8 and 6.1.1.4'
H H 0.0000 0.0000 'International Tables Vol C Tables 4.2.6.8 and 6.1.1.4'
P P 0.1023 0.0942 'International Tables Vol C Tables 4.2.6.8 and 6.1.1.4'
Br Br -0.2901 2.4595 'International Tables Vol C Tables 4.2.6.8 and 6.1.1.4'
Ir Ir -1.4442 7.9887 'International Tables Vol C Tables 4.2.6.8 and 6.1.1.4'

loop_
_geom_angle_atom_site_label_1
_geom_angle_atom_site_label_2
_geom_angle_atom_site_label_3
_geom_angle
C1 Ir1 C25 87.45(19)
C1 Ir1 P1 83.71(13)
C25 Ir1 P1 93.86(14)
C1 Ir1 P2 82.61(13)
C25 Ir1 P2 96.70(14)
P1 Ir1 P2 162.30(4)
C1 Ir1 Br2 171.24(14)
C25 Ir1 Br2 100.71(14)
P1 Ir1 Br2 98.78(3)
P2 Ir1 Br2 93.18(3)
C7 P1 C13 104.8(2)
C7 P1 C9 103.6(3)
C13 P1 C9 111.1(2)
C7 P1 Ir1 102.79(16)
C13 P1 Ir1 125.69(18)
C9 P1 Ir1 106.39(16)
C8 P2 C21 104.1(2)
C8 P2 C17 104.3(2)
C21 P2 C17 110.8(2)
C8 P2 Ir1 100.67(17)
C21 P2 Ir1 123.58(17)
C17 P2 Ir1 110.81(17)
C2 C1 C6 116.6(4)
C2 C1 Ir1 122.3(3)
C6 C1 Ir1 121.0(3)
C3 C2 C1 121.5(4)
C3 C2 C7 118.3(4)
C1 C2 C7 120.2(4)
C4 C3 C2 119.9(5)
C5 C4 C3 120.3(4)
C5 C4 Br1 119.2(4)
C3 C4 Br1 120.5(4)
C4 C5 C6 119.9(5)
C5 C6 C1 121.8(5)
C5 C6 C8 118.6(4)
C1 C6 C8 119.4(4)
C2 C7 P1 110.8(3)
C6 C8 P2 109.2(3)
C12 C9 C10 107.7(5)
C12 C9 C11 108.7(4)
C10 C9 C11 109.1(4)
C12 C9 P1 103.0(3)
C10 C9 P1 116.7(4)
C11 C9 P1 111.2(4)
C15 C13 C16 108.4(5)
C15 C13 C14 110.0(4)
C16 C13 C14 107.5(4)
C15 C13 P1 109.7(3)
C16 C13 P1 109.6(4)
C14 C13 P1 111.6(4)
C19 C17 C20 109.1(5)
C19 C17 C18 108.2(5)
C20 C17 C18 106.4(5)
C19 C17 P2 112.0(4)
C20 C17 P2 107.8(4)
C18 C17 P2 113.2(4)
C24 C21 C23 107.8(5)
C24 C21 C22 108.8(5)
C23 C21 C22 108.9(4)
C24 C21 P2 107.7(3)
C23 C21 P2 110.8(4)
C22 C21 P2 112.7(4)
C26 C25 C30 117.0(5)
C26 C25 Ir1 125.8(4)
C30 C25 Ir1 117.1(4)
C25 C26 C27 121.1(5)
C28 C27 C26 121.2(6)
C27 C28 C29 118.9(5)
C28 C29 C30 121.5(6)
C29 C30 C25 120.2(5)

loop_
_geom_bond_atom_site_label_1
_geom_bond_atom_site_label_2
_geom_bond_distance
Ir1 C1 2.029(4)
Ir1 C25 2.031(5)
Ir1 P1 2.3383(12)
Ir1 P2 2.3480(12)
Ir1 Br2 2.5952(5)
P1 C7 1.844(5)
P1 C13 1.879(5)
P1 C9 1.889(5)
P2 C8 1.828(5)
P2 C21 1.883(5)
P2 C17 1.891(5)
Br1 C4 1.897(5)
C1 C2 1.411(7)
C1 C6 1.419(6)
C2 C3 1.395(6)
C2 C7 1.513(7)
C3 C4 1.391(7)
C4 C5 1.381(7)
C5 C6 1.389(7)
C6 C8 1.508(7)
C9 C12 1.530(8)
C9 C10 1.534(7)
C9 C11 1.543(7)
C13 C15 1.532(7)
C13 C16 1.532(8)
C13 C14 1.540(8)
C17 C19 1.529(8)
C17 C20 1.541(8)
C17 C18 1.551(8)
C21 C24 1.520(8)
C21 C23 1.540(7)
C21 C22 1.547(7)
C25 C26 1.394(7)
C25 C30 1.427(7)
C26 C27 1.402(8)
C27 C28 1.364(9)
C28 C29 1.381(9)
C29 C30 1.388(8)

loop_
_geom_torsion_atom_site_label_1
_geom_torsion_atom_site_label_2
_geom_torsion_atom_site_label_3
_geom_torsion_atom_site_label_4
_geom_torsion
C1 Ir1 P1 C7 2.8(2)
C25 Ir1 P1 C7 -84.2(2)
P2 Ir1 P1 C7 42.4(3)
Br2 Ir1 P1 C7 174.3(2)
C1 Ir1 P1 C13 121.9(2)
C25 Ir1 P1 C13 34.9(2)
P2 Ir1 P1 C13 161.5(2)
Br2 Ir1 P1 C13 -66.6(2)
C1 Ir1 P1 C9 -105.7(2)
C25 Ir1 P1 C9 167.3(2)
P2 Ir1 P1 C9 -66.1(2)
Br2 Ir1 P1 C9 65.82(17)
C1 Ir1 P2 C8 -20.5(2)
C25 Ir1 P2 C8 66.0(2)
P1 Ir1 P2 C8 -60.2(2)
Br2 Ir1 P2 C8 167.21(18)
C1 Ir1 P2 C21 -135.5(2)
C25 Ir1 P2 C21 -48.9(2)
P1 Ir1 P2 C21 -175.1(2)
Br2 Ir1 P2 C21 52.3(2)
C1 Ir1 P2 C17 89.4(2)
C25 Ir1 P2 C17 175.9(2)
P1 Ir1 P2 C17 49.7(2)
Br2 Ir1 P2 C17 -82.90(19)
C25 Ir1 C1 C2 92.3(4)
P1 Ir1 C1 C2 -1.9(4)
P2 Ir1 C1 C2 -170.6(4)
Br2 Ir1 C1 C2 -108.9(8)
C25 Ir1 C1 C6 -83.8(4)
P1 Ir1 C1 C6 -177.9(4)
P2 Ir1 C1 C6 13.3(4)
Br2 Ir1 C1 C6 75.0(10)
C6 C1 C2 C3 -1.0(7)
Ir1 C1 C2 C3 -177.3(4)
C6 C1 C2 C7 176.0(5)
Ir1 C1 C2 C7 -0.3(7)
C1 C2 C3 C4 0.5(8)
C7 C2 C3 C4 -176.5(5)
C2 C3 C4 C5 -0.2(8)
C2 C3 C4 Br1 177.8(4)
C3 C4 C5 C6 0.4(8)
Br1 C4 C5 C6 -177.6(4)
C4 C5 C6 C1 -1.0(8)
C4 C5 C6 C8 174.5(5)
C2 C1 C6 C5 1.2(7)
Ir1 C1 C6 C5 177.5(4)
C2 C1 C6 C8 -174.2(4)
Ir1 C1 C6 C8 2.1(6)
C3 C2 C7 P1 -180.0(4)
C1 C2 C7 P1 2.9(6)
C13 P1 C7 C2 -136.4(4)
C9 P1 C7 C2 107.0(4)
Ir1 P1 C7 C2 -3.7(4)
C5 C6 C8 P2 162.9(4)
C1 C6 C8 P2 -21.5(6)
C21 P2 C8 C6 155.7(4)
C17 P2 C8 C6 -88.1(4)
Ir1 P2 C8 C6 26.8(4)
C7 P1 C9 C12 -78.6(4)
C13 P1 C9 C12 169.3(3)
Ir1 P1 C9 C12 29.3(4)
C7 P1 C9 C10 39.1(5)
C13 P1 C9 C10 -73.0(5)
Ir1 P1 C9 C10 147.1(4)
C7 P1 C9 C11 165.1(4)
C13 P1 C9 C11 53.0(4)
Ir1 P1 C9 C11 -86.9(4)
C7 P1 C13 C15 170.4(4)
C9 P1 C13 C15 -78.3(4)
Ir1 P1 C13 C15 52.2(4)
C7 P1 C13 C16 51.5(4)
C9 P1 C13 C16 162.7(4)
Ir1 P1 C13 C16 -66.7(4)
C7 P1 C13 C14 -67.5(4)
C9 P1 C13 C14 43.7(4)
Ir1 P1 C13 C14 174.3(3)
C8 P2 C17 C19 168.4(4)
C21 P2 C17 C19 -80.2(4)
Ir1 P2 C17 C19 60.8(4)
C8 P2 C17 C20 48.4(4)
C21 P2 C17 C20 159.8(4)
Ir1 P2 C17 C20 -59.1(4)
C8 P2 C17 C18 -68.9(4)
C21 P2 C17 C18 42.5(5)
Ir1 P2 C17 C18 -176.5(4)
C8 P2 C21 C24 -79.0(4)
C17 P2 C21 C24 169.4(4)
Ir1 P2 C21 C24 34.2(4)
C8 P2 C21 C23 163.3(4)
C17 P2 C21 C23 51.7(4)
Ir1 P2 C21 C23 -83.4(4)
C8 P2 C21 C22 41.0(4)
C17 P2 C21 C22 -70.6(4)
Ir1 P2 C21 C22 154.3(3)
C1 Ir1 C25 C26 5.6(4)
P1 Ir1 C25 C26 89.1(4)
P2 Ir1 C25 C26 -76.6(4)
Br2 Ir1 C25 C26 -171.2(4)
C1 Ir1 C25 C30 -171.5(4)
P1 Ir1 C25 C30 -88.0(4)
P2 Ir1 C25 C30 106.3(4)
Br2 Ir1 C25 C30 11.7(4)
C30 C25 C26 C27 0.2(8)
Ir1 C25 C26 C27 -176.9(4)
C25 C26 C27 C28 1.1(9)
C26 C27 C28 C29 -1.7(9)
C27 C28 C29 C30 0.9(10)
C28 C29 C30 C25 0.4(9)
C26 C25 C30 C29 -0.9(8)
Ir1 C25 C30 C29 176.5(4)
